data_7021879
loop_
_publ_author_name
'Hoffend, Claas'
'Diefenbach, Martin'
'Januszewski, Estera'
'Bolte, Michael'
'Lerner, Hans-Wolfram'
'Holthausen, Max C.'
'Wagner, Matthias'

_publ_section_title
;
 Effects of boron doping on the structural and optoelectronic properties
 of 9,10-diarylanthracenes.
;
_journal_issue 38
_journal_name_full 'Dalton transactions (Cambridge, England : 2003)'
_journal_page_first 13826
_journal_page_last 13837
_journal_paper_doi 10.1039/c3dt51035b
_journal_volume 42
_journal_year 2013
_chemical_formula_moiety 'C38 H50 B2 Li2 O2'
_chemical_formula_sum 'C38 H50 B2 Li2 O2'
_chemical_formula_weight 574.28
_chemical_name_systematic
;
?
;
_space_group_IT_number 15
_symmetry_cell_setting monoclinic
_symmetry_space_group_name_Hall '-C 2yc'
_symmetry_space_group_name_H-M 'C 1 2/c 1'
_atom_sites_solution_hydrogens geom
_atom_sites_solution_primary direct
_atom_sites_solution_secondary difmap
_audit_creation_method SHELXL-97
_cell_angle_alpha 90.00
_cell_angle_beta 117.614(4)
_cell_angle_gamma 90.00
_cell_formula_units_Z 4
_cell_length_a 20.2695(12)
_cell_length_b 13.5626(9)
_cell_length_c 14.2131(8)
_cell_measurement_reflns_used 15811
_cell_measurement_temperature 173(2)
_cell_measurement_theta_max 26.0
_cell_measurement_theta_min 3.3
_cell_volume 3462.2(4)
_computing_cell_refinement 'X-Area (Stoe & Cie, 2001)'
_computing_data_collection 'X-Area (Stoe & Cie, 2001)'
_computing_data_reduction 'X-Area (Stoe & Cie, 2001)'
_computing_molecular_graphics 'XP (Sheldrick, 2008)'
_computing_publication_material SHELXL97
_computing_structure_refinement 'SHELXL97 (Sheldrick, 2008) '
_computing_structure_solution 'SHELXS97 (Sheldrick, 2008) '
_diffrn_ambient_temperature 173(2)
_diffrn_measured_fraction_theta_full 0.998
_diffrn_measured_fraction_theta_max 0.993
_diffrn_measurement_device_type 'STOE IPDS II two-circle-diffractometer'
_diffrn_measurement_method \w
_diffrn_radiation_monochromator graphite
_diffrn_radiation_source 'fine-focus sealed tube'
_diffrn_radiation_type MoK\a
_diffrn_radiation_wavelength 0.71073
_diffrn_reflns_av_R_equivalents 0.0836
_diffrn_reflns_av_sigmaI/netI 0.0435
_diffrn_reflns_limit_h_max 24
_diffrn_reflns_limit_h_min -22
_diffrn_reflns_limit_k_max 16
_diffrn_reflns_limit_k_min -16
_diffrn_reflns_limit_l_max 17
_diffrn_reflns_limit_l_min -17
_diffrn_reflns_number 18192
_diffrn_reflns_theta_full 25.00
_diffrn_reflns_theta_max 25.62
_diffrn_reflns_theta_min 3.24
_diffrn_standards_number 0
_exptl_absorpt_coefficient_mu 0.064
_exptl_absorpt_correction_type none
_exptl_crystal_colour orange
_exptl_crystal_density_diffrn 1.102
_exptl_crystal_density_method 'not measured'
_exptl_crystal_description block
_exptl_crystal_F_000 1240
_exptl_crystal_size_max 0.37
_exptl_crystal_size_mid 0.36
_exptl_crystal_size_min 0.33
_refine_diff_density_max 0.190
_refine_diff_density_min -0.226
_refine_diff_density_rms 0.045
_refine_ls_extinction_method none
_refine_ls_goodness_of_fit_ref 1.046
_refine_ls_hydrogen_treatment constr
_refine_ls_matrix_type full
_refine_ls_number_parameters 202
_refine_ls_number_reflns 3242
_refine_ls_number_restraints 0
_refine_ls_restrained_S_all 1.046
_refine_ls_R_factor_all 0.0556
_refine_ls_R_factor_gt 0.0448
_refine_ls_shift/su_max 0.000
_refine_ls_shift/su_mean 0.000
_refine_ls_structure_factor_coef Fsqd
_refine_ls_weighting_details 'calc w=1/[\s^2^(Fo^2^)+(0.0775P)^2^+0.6605P] where P=(Fo^2^+2Fc^2^)/3'
_refine_ls_weighting_scheme calc
_refine_ls_wR_factor_gt 0.1184
_refine_ls_wR_factor_ref 0.1246
_reflns_number_gt 2679
_reflns_number_total 3242
_reflns_threshold_expression I>2\s(I)
_cod_data_source_file c3dt51035b.txt
_cod_data_source_block wa1027
_cod_depositor_comments
;
The following automatic conversions were performed:

'_symmetry_cell_setting' value 'Monoclinic' changed to 'monoclinic'
according to /home/saulius/struct/CIF-dictionaries/cif_core.dic
dictionary named 'cif_core.dic' version 2.4.2 from 2011-04-26.

Automatic conversion script
Id: cif_fix_values 1891 2012-01-12 08:04:46Z andrius 
;
_cod_original_sg_symbol_H-M C2/c
_cod_database_code 7021879

loop_
_symmetry_equiv_pos_as_xyz
'x, y, z'
'-x, y, -z+1/2'
'x+1/2, y+1/2, z'
'-x+1/2, y+1/2, -z+1/2'
'-x, -y, -z'
'x, -y, z-1/2'
'-x+1/2, -y+1/2, -z'
'x+1/2, -y+1/2, z-1/2'

loop_
_atom_site_label
_atom_site_type_symbol
_atom_site_fract_x
_atom_site_fract_y
_atom_site_fract_z
_atom_site_U_iso_or_equiv
_atom_site_adp_type
_atom_site_occupancy
_atom_site_symmetry_multiplicity
_atom_site_calc_flag
_atom_site_refinement_flags
Li1 Li 0.77057(12) 0.12504(16) 0.52352(17) 0.0284(5) Uani 1 1 d .
O1 O 0.79742(5) -0.01205(7) 0.55284(8) 0.0335(3) Uani 1 1 d .
B1 B 0.81982(7) 0.26513(10) 0.48405(11) 0.0209(3) Uani 1 1 d .
C1 C 0.89084(7) 0.28016(9) 0.46390(9) 0.0216(3) Uani 1 1 d .
C2 C 0.93809(7) 0.20068(9) 0.47182(10) 0.0254(3) Uani 1 1 d .
C3 C 0.99575(7) 0.21273(10) 0.44506(11) 0.0290(3) Uani 1 1 d .
H3 H 1.0262 0.1577 0.4500 0.035 Uiso 1 1 calc R
C4 C 1.00986(7) 0.30243(11) 0.41158(10) 0.0287(3) Uani 1 1 d .
C5 C 0.96546(7) 0.38174(10) 0.40727(10) 0.0304(3) Uani 1 1 d .
H5 H 0.9750 0.4445 0.3864 0.036 Uiso 1 1 calc R
C6 C 0.90704(7) 0.37172(10) 0.43293(10) 0.0260(3) Uani 1 1 d .
C7 C 0.92785(9) 0.10188(10) 0.51153(14) 0.0410(4) Uani 1 1 d .
H7A H 0.9665 0.0564 0.5151 0.062 Uiso 1 1 calc R
H7B H 0.8787 0.0754 0.4629 0.062 Uiso 1 1 calc R
H7C H 0.9316 0.1095 0.5824 0.062 Uiso 1 1 calc R
C8 C 1.07230(8) 0.31427(13) 0.38248(12) 0.0380(4) Uani 1 1 d .
H8A H 1.1202 0.3050 0.4459 0.057 Uiso 1 1 calc R
H8B H 1.0703 0.3805 0.3537 0.057 Uiso 1 1 calc R
H8C H 1.0669 0.2650 0.3290 0.057 Uiso 1 1 calc R
C9 C 0.86195(9) 0.46177(11) 0.42800(14) 0.0399(4) Uani 1 1 d .
H9A H 0.8822 0.5193 0.4084 0.060 Uiso 1 1 calc R
H9B H 0.8643 0.4729 0.4976 0.060 Uiso 1 1 calc R
H9C H 0.8100 0.4517 0.3748 0.060 Uiso 1 1 calc R
C31 C 0.74355(6) 0.24001(8) 0.39145(9) 0.0201(3) Uani 1 1 d .
C32 C 0.73352(7) 0.23069(9) 0.28452(10) 0.0247(3) Uani 1 1 d .
H32 H 0.7755 0.2398 0.2725 0.030 Uiso 1 1 calc R
C33 C 0.66679(8) 0.20950(10) 0.20014(10) 0.0305(3) Uani 1 1 d .
H33 H 0.6629 0.2050 0.1310 0.037 Uiso 1 1 calc R
C34 C 0.60278(8) 0.19401(11) 0.21496(10) 0.0311(3) Uani 1 1 d .
H34 H 0.5563 0.1785 0.1560 0.037 Uiso 1 1 calc R
C35 C 0.60836(7) 0.20148(10) 0.31373(10) 0.0262(3) Uani 1 1 d .
H35 H 0.5650 0.1906 0.3220 0.031 Uiso 1 1 calc R
C36 C 0.67706(6) 0.22511(9) 0.40650(9) 0.0206(3) Uani 1 1 d .
C41 C 0.87002(12) 0.02628(15) 0.73740(14) 0.0577(5) Uani 1 1 d .
H41A H 0.9033 -0.0023 0.8067 0.087 Uiso 1 1 calc R
H41B H 0.8262 0.0543 0.7396 0.087 Uiso 1 1 calc R
H41C H 0.8963 0.0783 0.7203 0.087 Uiso 1 1 calc R
C42 C 0.84615(11) -0.05171(13) 0.65491(15) 0.0567(5) Uani 1 1 d .
H42A H 0.8905 -0.0807 0.6533 0.068 Uiso 1 1 calc R
H42B H 0.8203 -0.1048 0.6727 0.068 Uiso 1 1 calc R
C43 C 0.77363(10) -0.08431(11) 0.46947(15) 0.0489(4) Uani 1 1 d .
H43A H 0.7479 -0.1390 0.4852 0.059 Uiso 1 1 calc R
H43B H 0.8176 -0.1119 0.4658 0.059 Uiso 1 1 calc R
C44 C 0.72261(10) -0.03911(12) 0.36597(14) 0.0471(4) Uani 1 1 d .
H44A H 0.7069 -0.0892 0.3100 0.071 Uiso 1 1 calc R
H44B H 0.7484 0.0144 0.3501 0.071 Uiso 1 1 calc R
H44C H 0.6788 -0.0126 0.3694 0.071 Uiso 1 1 calc R

loop_
_atom_site_aniso_label
_atom_site_aniso_U_11
_atom_site_aniso_U_22
_atom_site_aniso_U_33
_atom_site_aniso_U_23
_atom_site_aniso_U_13
_atom_site_aniso_U_12
Li1 0.0284(11) 0.0265(10) 0.0321(11) 0.0020(9) 0.0155(10) 0.0036(9)
O1 0.0344(5) 0.0265(5) 0.0444(6) 0.0055(4) 0.0225(5) 0.0056(4)
B1 0.0191(6) 0.0222(6) 0.0228(7) 0.0014(5) 0.0110(5) 0.0022(5)
C1 0.0169(6) 0.0301(6) 0.0172(6) -0.0020(5) 0.0074(5) -0.0004(5)
C2 0.0202(6) 0.0306(7) 0.0267(6) -0.0032(5) 0.0120(5) 0.0000(5)
C3 0.0216(6) 0.0368(7) 0.0326(7) -0.0045(5) 0.0160(6) 0.0020(5)
C4 0.0206(6) 0.0451(8) 0.0230(6) -0.0031(5) 0.0124(5) -0.0026(5)
C5 0.0276(7) 0.0361(7) 0.0310(7) 0.0048(6) 0.0166(6) -0.0011(5)
C6 0.0219(6) 0.0325(7) 0.0257(6) 0.0026(5) 0.0129(5) 0.0012(5)
C7 0.0394(8) 0.0295(7) 0.0696(11) 0.0047(7) 0.0383(8) 0.0074(6)
C8 0.0273(7) 0.0565(9) 0.0383(8) 0.0001(7) 0.0220(7) -0.0020(6)
C9 0.0401(8) 0.0326(7) 0.0589(10) 0.0124(7) 0.0332(8) 0.0066(6)
C31 0.0198(6) 0.0210(6) 0.0212(6) 0.0002(4) 0.0108(5) 0.0017(4)
C32 0.0244(6) 0.0289(6) 0.0233(6) -0.0008(5) 0.0132(5) -0.0002(5)
C33 0.0317(7) 0.0403(8) 0.0202(6) -0.0040(5) 0.0125(6) -0.0026(6)
C34 0.0232(7) 0.0421(8) 0.0219(6) -0.0038(5) 0.0053(5) -0.0031(5)
C35 0.0184(6) 0.0340(7) 0.0244(6) -0.0021(5) 0.0085(5) -0.0011(5)
C36 0.0174(6) 0.0220(6) 0.0217(6) -0.0001(5) 0.0086(5) 0.0016(4)
C41 0.0597(11) 0.0692(12) 0.0408(9) 0.0162(9) 0.0204(8) 0.0169(9)
C42 0.0573(11) 0.0415(9) 0.0601(11) 0.0204(8) 0.0177(9) 0.0130(8)
C43 0.0451(9) 0.0280(7) 0.0737(12) -0.0094(7) 0.0277(9) -0.0014(6)
C44 0.0503(10) 0.0437(9) 0.0530(10) -0.0152(7) 0.0289(8) -0.0113(7)

loop_
_atom_type_symbol
_atom_type_description
_atom_type_scat_dispersion_real
_atom_type_scat_dispersion_imag
_atom_type_scat_source
C C 0.0033 0.0016 'International Tables Vol C Tables 4.2.6.8 and 6.1.1.4'
H H 0.0000 0.0000 'International Tables Vol C Tables 4.2.6.8 and 6.1.1.4'
B B 0.0013 0.0007 'International Tables Vol C Tables 4.2.6.8 and 6.1.1.4'
Li Li -0.0003 0.0001 'International Tables Vol C Tables 4.2.6.8 and 6.1.1.4'
O O 0.0106 0.0060 'International Tables Vol C Tables 4.2.6.8 and 6.1.1.4'

loop_
_geom_angle_atom_site_label_1
_geom_angle_atom_site_label_2
_geom_angle_atom_site_label_3
_geom_angle
_geom_angle_site_symmetry_1
_geom_angle_site_symmetry_3
O1 Li1 C31 138.66(12) . 7_656
O1 Li1 C36 137.13(12) . 7_656
C31 Li1 C36 37.54(5) 7_656 7_656
O1 Li1 C36 141.42(12) . .
C31 Li1 C36 69.26(7) 7_656 .
C36 Li1 C36 81.45(8) 7_656 .
O1 Li1 C31 140.00(12) . .
C31 Li1 C31 81.25(8) 7_656 .
C36 Li1 C31 68.97(7) 7_656 .
C36 Li1 C31 37.36(5) . .
O1 Li1 B1 139.94(12) . 7_656
C31 Li1 B1 38.86(6) 7_656 7_656
C36 Li1 B1 69.45(7) 7_656 7_656
C36 Li1 B1 38.73(5) . 7_656
C31 Li1 B1 69.14(7) . 7_656
O1 Li1 B1 136.74(11) . .
C31 Li1 B1 69.33(7) 7_656 .
C36 Li1 B1 38.68(6) 7_656 .
C36 Li1 B1 69.28(7) . .
C31 Li1 B1 38.64(6) . .
B1 Li1 B1 83.28(8) 7_656 .
O1 Li1 Li1 177.76(15) . 7_656
C31 Li1 Li1 40.83(5) 7_656 7_656
C36 Li1 Li1 40.75(6) 7_656 7_656
C36 Li1 Li1 40.70(5) . 7_656
C31 Li1 Li1 40.42(5) . 7_656
B1 Li1 Li1 41.73(6) 7_656 7_656
B1 Li1 Li1 41.55(6) . 7_656
C42 O1 C43 112.96(12) . .
C42 O1 Li1 125.14(12) . .
C43 O1 Li1 121.74(11) . .
C36 B1 C31 116.17(10) 7_656 .
C36 B1 C1 123.46(11) 7_656 .
C31 B1 C1 120.37(10) . .
C36 B1 Li1 69.67(8) 7_656 7_656
C31 B1 Li1 69.10(9) . 7_656
C1 B1 Li1 131.52(10) . 7_656
C36 B1 Li1 69.34(8) 7_656 .
C31 B1 Li1 69.62(9) . .
C1 B1 Li1 131.71(10) . .
Li1 B1 Li1 96.72(8) 7_656 .
C6 C1 C2 116.81(11) . .
C6 C1 B1 121.78(10) . .
C2 C1 B1 121.35(11) . .
C3 C2 C1 120.78(12) . .
C3 C2 C7 118.99(11) . .
C1 C2 C7 120.22(11) . .
C4 C3 C2 121.95(12) . .
C4 C3 H3 119.0 . .
C2 C3 H3 119.0 . .
C3 C4 C5 117.66(11) . .
C3 C4 C8 121.35(13) . .
C5 C4 C8 120.97(13) . .
C4 C5 C6 121.63(12) . .
C4 C5 H5 119.2 . .
C6 C5 H5 119.2 . .
C5 C6 C1 121.09(12) . .
C5 C6 C9 118.53(12) . .
C1 C6 C9 120.37(11) . .
C2 C7 H7A 109.5 . .
C2 C7 H7B 109.5 . .
H7A C7 H7B 109.5 . .
C2 C7 H7C 109.5 . .
H7A C7 H7C 109.5 . .
H7B C7 H7C 109.5 . .
C4 C8 H8A 109.5 . .
C4 C8 H8B 109.5 . .
H8A C8 H8B 109.5 . .
C4 C8 H8C 109.5 . .
H8A C8 H8C 109.5 . .
H8B C8 H8C 109.5 . .
C6 C9 H9A 109.5 . .
C6 C9 H9B 109.5 . .
H9A C9 H9B 109.5 . .
C6 C9 H9C 109.5 . .
H9A C9 H9C 109.5 . .
H9B C9 H9C 109.5 . .
C32 C31 C36 116.70(10) . .
C32 C31 B1 121.16(10) . .
C36 C31 B1 122.14(10) . .
C32 C31 Li1 129.56(10) . 7_656
C36 C31 Li1 71.67(8) . 7_656
B1 C31 Li1 72.03(9) . 7_656
C32 C31 Li1 131.59(10) . .
C36 C31 Li1 71.14(8) . .
B1 C31 Li1 71.74(9) . .
Li1 C31 Li1 98.75(8) 7_656 .
C33 C32 C31 123.02(11) . .
C33 C32 H32 118.5 . .
C31 C32 H32 118.5 . .
C32 C33 C34 120.23(12) . .
C32 C33 H33 119.9 . .
C34 C33 H33 119.9 . .
C35 C34 C33 119.80(12) . .
C35 C34 H34 120.1 . .
C33 C34 H34 120.1 . .
C34 C35 C36 122.96(12) . .
C34 C35 H35 118.5 . .
C36 C35 H35 118.5 . .
C35 C36 C31 117.29(10) . .
C35 C36 B1 121.02(10) . 7_656
C31 C36 B1 121.69(10) . 7_656
C35 C36 Li1 130.53(10) . 7_656
C31 C36 Li1 70.79(8) . 7_656
B1 C36 Li1 71.98(8) 7_656 7_656
C35 C36 Li1 130.83(10) . .
C31 C36 Li1 71.51(8) . .
B1 C36 Li1 71.60(8) 7_656 .
Li1 C36 Li1 98.55(8) 7_656 .
C42 C41 H41A 109.5 . .
C42 C41 H41B 109.5 . .
H41A C41 H41B 109.5 . .
C42 C41 H41C 109.5 . .
H41A C41 H41C 109.5 . .
H41B C41 H41C 109.5 . .
O1 C42 C41 110.65(14) . .
O1 C42 H42A 109.5 . .
C41 C42 H42A 109.5 . .
O1 C42 H42B 109.5 . .
C41 C42 H42B 109.5 . .
H42A C42 H42B 108.1 . .
O1 C43 C44 110.43(13) . .
O1 C43 H43A 109.6 . .
C44 C43 H43A 109.6 . .
O1 C43 H43B 109.6 . .
C44 C43 H43B 109.6 . .
H43A C43 H43B 108.1 . .
C43 C44 H44A 109.5 . .
C43 C44 H44B 109.5 . .
H44A C44 H44B 109.5 . .
C43 C44 H44C 109.5 . .
H44A C44 H44C 109.5 . .
H44B C44 H44C 109.5 . .

loop_
_geom_bond_atom_site_label_1
_geom_bond_atom_site_label_2
_geom_bond_distance
_geom_bond_site_symmetry_2
Li1 O1 1.928(2) .
Li1 C31 2.283(2) 7_656
Li1 C36 2.295(2) 7_656
Li1 C36 2.298(2) .
Li1 C31 2.303(2) .
Li1 B1 2.325(2) 7_656
Li1 B1 2.333(3) .
Li1 Li1 3.481(4) 7_656
O1 C42 1.429(2) .
O1 C43 1.438(2) .
B1 C36 1.5330(17) 7_656
B1 C31 1.5337(18) .
B1 C1 1.6055(17) .
B1 Li1 2.325(2) 7_656
C1 C6 1.4062(18) .
C1 C2 1.4114(17) .
C2 C3 1.3961(17) .
C2 C7 1.5053(19) .
C3 C4 1.384(2) .
C3 H3 0.9500 .
C4 C5 1.385(2) .
C4 C8 1.5114(17) .
C5 C6 1.3979(17) .
C5 H5 0.9500 .
C6 C9 1.5074(19) .
C7 H7A 0.9800 .
C7 H7B 0.9800 .
C7 H7C 0.9800 .
C8 H8A 0.9800 .
C8 H8B 0.9800 .
C8 H8C 0.9800 .
C9 H9A 0.9800 .
C9 H9B 0.9800 .
C9 H9C 0.9800 .
C31 C32 1.4425(16) .
C31 C36 1.4733(16) .
C31 Li1 2.283(2) 7_656
C32 C33 1.3588(19) .
C32 H32 0.9500 .
C33 C34 1.4231(19) .
C33 H33 0.9500 .
C34 C35 1.3589(19) .
C34 H34 0.9500 .
C35 C36 1.4417(17) .
C35 H35 0.9500 .
C36 B1 1.5331(17) 7_656
C36 Li1 2.295(2) 7_656
C41 C42 1.484(3) .
C41 H41A 0.9800 .
C41 H41B 0.9800 .
C41 H41C 0.9800 .
C42 H42A 0.9900 .
C42 H42B 0.9900 .
C43 C44 1.483(3) .
C43 H43A 0.9900 .
C43 H43B 0.9900 .
C44 H44A 0.9800 .
C44 H44B 0.9800 .
C44 H44C 0.9800 .

loop_
_geom_torsion_atom_site_label_1
_geom_torsion_atom_site_label_2
_geom_torsion_atom_site_label_3
_geom_torsion_atom_site_label_4
_geom_torsion
_geom_torsion_site_symmetry_1
_geom_torsion_site_symmetry_4
C31 Li1 O1 C42 -29.4(2) 7_656 .
C36 Li1 O1 C42 27.9(2) 7_656 .
C36 Li1 O1 C42 -153.81(18) . .
C31 Li1 O1 C42 145.47(18) . .
B1 Li1 O1 C42 -90.7(2) 7_656 .
B1 Li1 O1 C42 85.9(2) . .
C31 Li1 O1 C43 155.50(16) 7_656 .
C36 Li1 O1 C43 -147.18(15) 7_656 .
C36 Li1 O1 C43 31.1(2) . .
C31 Li1 O1 C43 -29.6(2) . .
B1 Li1 O1 C43 94.2(2) 7_656 .
B1 Li1 O1 C43 -89.15(19) . .
O1 Li1 B1 C36 -112.57(18) . 7_656
C31 Li1 B1 C36 27.79(7) 7_656 7_656
C36 Li1 B1 C36 102.60(8) . 7_656
C31 Li1 B1 C36 130.00(10) . 7_656
B1 Li1 B1 C36 65.27(7) 7_656 7_656
Li1 Li1 B1 C36 65.27(7) 7_656 7_656
O1 Li1 B1 C31 117.43(18) . .
C31 Li1 B1 C31 -102.21(8) 7_656 .
C36 Li1 B1 C31 -130.00(10) 7_656 .
C36 Li1 B1 C31 -27.40(7) . .
B1 Li1 B1 C31 -64.73(8) 7_656 .
Li1 Li1 B1 C31 -64.73(8) 7_656 .
O1 Li1 B1 C1 4.4(2) . .
C31 Li1 B1 C1 144.74(12) 7_656 .
C36 Li1 B1 C1 116.95(15) 7_656 .
C36 Li1 B1 C1 -140.45(12) . .
C31 Li1 B1 C1 -113.05(14) . .
B1 Li1 B1 C1 -177.78(14) 7_656 .
Li1 Li1 B1 C1 -177.77(14) 7_656 .
O1 Li1 B1 Li1 -177.8(2) . 7_656
C31 Li1 B1 Li1 -37.49(5) 7_656 7_656
C36 Li1 B1 Li1 -65.27(7) 7_656 7_656
C36 Li1 B1 Li1 37.32(5) . 7_656
C31 Li1 B1 Li1 64.73(8) . 7_656
B1 Li1 B1 Li1 0.0 7_656 7_656
C36 B1 C1 C6 -93.66(15) 7_656 .
C31 B1 C1 C6 86.10(15) . .
Li1 B1 C1 C6 -1.99(19) 7_656 .
Li1 B1 C1 C6 175.05(12) . .
C36 B1 C1 C2 89.27(15) 7_656 .
C31 B1 C1 C2 -90.98(15) . .
Li1 B1 C1 C2 -179.07(12) 7_656 .
Li1 B1 C1 C2 -2.03(19) . .
C6 C1 C2 C3 -2.89(18) . .
B1 C1 C2 C3 174.32(11) . .
C6 C1 C2 C7 175.87(12) . .
B1 C1 C2 C7 -6.91(18) . .
C1 C2 C3 C4 1.1(2) . .
C7 C2 C3 C4 -177.73(13) . .
C2 C3 C4 C5 1.3(2) . .
C2 C3 C4 C8 -179.77(12) . .
C3 C4 C5 C6 -1.7(2) . .
C8 C4 C5 C6 179.36(12) . .
C4 C5 C6 C1 -0.2(2) . .
C4 C5 C6 C9 179.06(13) . .
C2 C1 C6 C5 2.50(18) . .
B1 C1 C6 C5 -174.71(11) . .
C2 C1 C6 C9 -176.78(12) . .
B1 C1 C6 C9 6.02(19) . .
C36 B1 C31 C32 178.89(10) 7_656 .
C1 B1 C31 C32 -0.88(17) . .
Li1 B1 C31 C32 125.89(12) 7_656 .
Li1 B1 C31 C32 -128.12(12) . .
C36 B1 C31 C36 -0.55(18) 7_656 .
C1 B1 C31 C36 179.68(10) . .
Li1 B1 C31 C36 -53.54(11) 7_656 .
Li1 B1 C31 C36 52.45(11) . .
C36 B1 C31 Li1 52.99(11) 7_656 7_656
C1 B1 C31 Li1 -126.78(12) . 7_656
Li1 B1 C31 Li1 105.99(8) . 7_656
C36 B1 C31 Li1 -53.00(11) 7_656 .
C1 B1 C31 Li1 127.23(12) . .
Li1 B1 C31 Li1 -105.99(8) 7_656 .
O1 Li1 C31 C32 6.9(3) . .
C31 Li1 C31 C32 -176.48(14) 7_656 .
C36 Li1 C31 C32 146.68(12) 7_656 .
C36 Li1 C31 C32 -109.36(14) . .
B1 Li1 C31 C32 -138.14(13) 7_656 .
B1 Li1 C31 C32 115.82(14) . .
Li1 Li1 C31 C32 -176.48(14) 7_656 .
O1 Li1 C31 C36 116.30(19) . .
C31 Li1 C31 C36 -67.11(8) 7_656 .
C36 Li1 C31 C36 -103.95(8) 7_656 .
B1 Li1 C31 C36 -28.78(7) 7_656 .
B1 Li1 C31 C36 -134.81(10) . .
Li1 Li1 C31 C36 -67.12(8) 7_656 .
O1 Li1 C31 B1 -108.89(19) . .
C31 Li1 C31 B1 67.70(8) 7_656 .
C36 Li1 C31 B1 30.86(7) 7_656 .
C36 Li1 C31 B1 134.81(10) . .
B1 Li1 C31 B1 106.03(8) 7_656 .
Li1 Li1 C31 B1 67.70(8) 7_656 .
O1 Li1 C31 Li1 -176.6(2) . 7_656
C31 Li1 C31 Li1 0.0 7_656 7_656
C36 Li1 C31 Li1 -36.84(5) 7_656 7_656
C36 Li1 C31 Li1 67.12(8) . 7_656
B1 Li1 C31 Li1 38.34(5) 7_656 7_656
B1 Li1 C31 Li1 -67.70(8) . 7_656
C36 C31 C32 C33 0.13(18) . .
B1 C31 C32 C33 -179.33(12) . .
Li1 C31 C32 C33 -87.51(17) 7_656 .
Li1 C31 C32 C33 87.98(17) . .
C31 C32 C33 C34 -0.9(2) . .
C32 C33 C34 C35 0.7(2) . .
C33 C34 C35 C36 0.2(2) . .
C34 C35 C36 C31 -0.92(19) . .
C34 C35 C36 B1 178.69(13) . 7_656
C34 C35 C36 Li1 86.44(17) . 7_656
C34 C35 C36 Li1 -89.44(17) . .
C32 C31 C36 C35 0.73(16) . .
B1 C31 C36 C35 -179.81(11) . .
Li1 C31 C36 C35 126.48(12) 7_656 .
Li1 C31 C36 C35 -127.10(12) . .
C32 C31 C36 B1 -178.88(11) . 7_656
B1 C31 C36 B1 0.58(19) . 7_656
Li1 C31 C36 B1 -53.12(11) 7_656 7_656
Li1 C31 C36 B1 53.29(11) . 7_656
C32 C31 C36 Li1 -125.76(12) . 7_656
B1 C31 C36 Li1 53.70(12) . 7_656
Li1 C31 C36 Li1 106.42(7) . 7_656
C32 C31 C36 Li1 127.83(12) . .
B1 C31 C36 Li1 -52.71(12) . .
Li1 C31 C36 Li1 -106.42(7) 7_656 .
O1 Li1 C36 C35 -2.0(3) . .
C31 Li1 C36 C35 -146.34(12) 7_656 .
C36 Li1 C36 C35 176.83(13) 7_656 .
C31 Li1 C36 C35 110.48(14) . .
B1 Li1 C36 C35 -115.49(14) 7_656 .
B1 Li1 C36 C35 138.75(12) . .
Li1 Li1 C36 C35 176.83(13) 7_656 .
O1 Li1 C36 C31 -112.47(19) . .
C31 Li1 C36 C31 103.18(8) 7_656 .
C36 Li1 C36 C31 66.35(7) 7_656 .
B1 Li1 C36 C31 134.03(11) 7_656 .
B1 Li1 C36 C31 28.27(7) . .
Li1 Li1 C36 C31 66.35(7) 7_656 .
O1 Li1 C36 B1 113.49(19) . 7_656
C31 Li1 C36 B1 -30.85(7) 7_656 7_656
C36 Li1 C36 B1 -67.68(8) 7_656 7_656
C31 Li1 C36 B1 -134.03(11) . 7_656
B1 Li1 C36 B1 -105.76(8) . 7_656
Li1 Li1 C36 B1 -67.68(8) 7_656 7_656
O1 Li1 C36 Li1 -178.8(2) . 7_656
C31 Li1 C36 Li1 36.83(5) 7_656 7_656
C36 Li1 C36 Li1 0.001(1) 7_656 7_656
C31 Li1 C36 Li1 -66.35(7) . 7_656
B1 Li1 C36 Li1 67.68(8) 7_656 7_656
B1 Li1 C36 Li1 -38.08(5) . 7_656
C43 O1 C42 C41 178.94(15) . .
Li1 O1 C42 C41 3.5(2) . .
C42 O1 C43 C44 179.32(14) . .
Li1 O1 C43 C44 -5.04(19) . .
